data_7108771
loop_
_publ_author_name
'Gen-Qiang Chen'
'Min Shi'

_publ_section_title
;
 Rhodium-catalyzed tandem Pauson-Khand type reactions of 1,4-enynes
 tethered by a cyclopropyl group
;
_journal_name_full Chem.Commun.
_journal_page_first 698
_journal_paper_doi 10.1039/c2cc37587g
_journal_volume 49
_journal_year 2013
_chemical_formula_sum 'C21 H15 N O4'
_chemical_formula_weight 345.34
_chemical_name_systematic
;
?
;
_space_group_IT_number 14
_symmetry_cell_setting monoclinic
_symmetry_space_group_name_Hall '-P 2ybc'
_symmetry_space_group_name_H-M 'P 1 21/c 1'
_atom_sites_solution_hydrogens geom
_atom_sites_solution_primary direct
_atom_sites_solution_secondary difmap
_audit_creation_method SHELXL-97
_cell_angle_alpha 90.00
_cell_angle_beta 102.614(2)
_cell_angle_gamma 90.00
_cell_formula_units_Z 4
_cell_length_a 14.5884(15)
_cell_length_b 7.8609(8)
_cell_length_c 14.6943(15)
_cell_measurement_reflns_used 1848
_cell_measurement_temperature 293(2)
_cell_measurement_theta_max 45.522
_cell_measurement_theta_min 5.682
_cell_volume 1644.4(3)
_computing_cell_refinement 'Bruker SMART'
_computing_data_collection 'Bruker SMART'
_computing_data_reduction 'Bruker SHELXTL'
_computing_molecular_graphics 'Bruker SHELXTL'
_computing_publication_material 'Bruker SHELXTL'
_computing_structure_refinement 'SHELXL-97 (Sheldrick, 1997)'
_computing_structure_solution 'SHELXS-97 (Sheldrick, 1990)'
_diffrn_ambient_temperature 293(2)
_diffrn_measured_fraction_theta_full 1.000
_diffrn_measured_fraction_theta_max 1.000
_diffrn_measurement_device_type 'CCD area detector'
_diffrn_measurement_method 'phi and omega scans'
_diffrn_radiation_monochromator graphite
_diffrn_radiation_source 'fine-focus sealed tube'
_diffrn_radiation_type MoK\a
_diffrn_radiation_wavelength 0.71073
_diffrn_reflns_av_R_equivalents 0.0398
_diffrn_reflns_av_sigmaI/netI 0.0424
_diffrn_reflns_limit_h_max 17
_diffrn_reflns_limit_h_min -17
_diffrn_reflns_limit_k_max 8
_diffrn_reflns_limit_k_min -9
_diffrn_reflns_limit_l_max 18
_diffrn_reflns_limit_l_min -15
_diffrn_reflns_number 9679
_diffrn_reflns_theta_full 26.00
_diffrn_reflns_theta_max 26.00
_diffrn_reflns_theta_min 2.84
_exptl_absorpt_coefficient_mu 0.097
_exptl_absorpt_correction_T_max 1.00000
_exptl_absorpt_correction_T_min 0.14521
_exptl_absorpt_correction_type empirical
_exptl_absorpt_process_details sadabs
_exptl_crystal_colour colorless
_exptl_crystal_density_diffrn 1.395
_exptl_crystal_density_method 'not measured'
_exptl_crystal_description prismatic
_exptl_crystal_F_000 720
_exptl_crystal_size_max 0.313
_exptl_crystal_size_mid 0.212
_exptl_crystal_size_min 0.075
_refine_diff_density_max 0.158
_refine_diff_density_min -0.142
_refine_diff_density_rms 0.036
_refine_ls_extinction_coef 0.0058(19)
_refine_ls_extinction_expression Fc^*^=kFc[1+0.001xFc^2^\l^3^/sin(2\q)]^-1/4^
_refine_ls_extinction_method SHELXL
_refine_ls_goodness_of_fit_ref 1.074
_refine_ls_hydrogen_treatment constr
_refine_ls_matrix_type full
_refine_ls_number_parameters 237
_refine_ls_number_reflns 3238
_refine_ls_number_restraints 0
_refine_ls_restrained_S_all 1.074
_refine_ls_R_factor_all 0.0646
_refine_ls_R_factor_gt 0.0415
_refine_ls_shift/su_max 0.000
_refine_ls_shift/su_mean 0.000
_refine_ls_structure_factor_coef Fsqd
_refine_ls_weighting_details 'calc w=1/[\s^2^(Fo^2^)+(0.0627P)^2^+0.0107P] where P=(Fo^2^+2Fc^2^)/3'
_refine_ls_weighting_scheme calc
_refine_ls_wR_factor_gt 0.1111
_refine_ls_wR_factor_ref 0.1217
_reflns_number_gt 2271
_reflns_number_total 3238
_reflns_threshold_expression >2sigma(I)
_cod_data_source_file c2cc37587g.txt
_cod_data_source_block cd212341
_cod_original_sg_symbol_H-M P2(1)/c
_cod_database_code 7108771

loop_
_symmetry_equiv_pos_as_xyz
'x, y, z'
'-x, y+1/2, -z+1/2'
'-x, -y, -z'
'x, -y-1/2, z-1/2'

loop_
_atom_site_label
_atom_site_type_symbol
_atom_site_fract_x
_atom_site_fract_y
_atom_site_fract_z
_atom_site_U_iso_or_equiv
_atom_site_adp_type
_atom_site_occupancy
_atom_site_symmetry_multiplicity
_atom_site_calc_flag
_atom_site_refinement_flags
N1 N -0.04149(11) 0.2838(2) 0.31854(13) 0.0651(5) Uani 1 1 d .
O1 O 0.48368(8) -0.15650(15) 0.91430(7) 0.0523(3) Uani 1 1 d .
O2 O 0.35299(7) 0.16790(16) 0.57516(7) 0.0513(3) Uani 1 1 d .
H2 H 0.4078 0.1990 0.5906 0.077 Uiso 1 1 calc R
O3 O -0.02928(10) 0.2371(3) 0.24300(11) 0.0938(6) Uani 1 1 d .
O4 O -0.10752(11) 0.3704(2) 0.32796(11) 0.1017(6) Uani 1 1 d .
C1 C 0.35581(10) -0.0235(2) 0.80256(10) 0.0390(4) Uani 1 1 d .
C2 C 0.40328(11) -0.1060(2) 0.89144(10) 0.0409(4) Uani 1 1 d .
C3 C 0.33296(11) -0.1198(2) 0.95213(11) 0.0548(5) Uani 1 1 d .
H3A H 0.3486 -0.0412 1.0041 0.066 Uiso 1 1 calc R
H3B H 0.3325 -0.2343 0.9766 0.066 Uiso 1 1 calc R
C4 C 0.23805(11) -0.0764(3) 0.89167(11) 0.0561(5) Uani 1 1 d .
H4A H 0.1981 -0.1763 0.8802 0.067 Uiso 1 1 calc R
H4B H 0.2069 0.0106 0.9206 0.067 Uiso 1 1 calc R
C5 C 0.26075(10) -0.0122(2) 0.80268(10) 0.0424(4) Uani 1 1 d .
C6 C 0.19776(11) 0.0439(2) 0.72421(11) 0.0449(4) Uani 1 1 d .
H6 H 0.1340 0.0471 0.7239 0.054 Uiso 1 1 calc R
C7 C 0.22883(10) 0.0957(2) 0.64596(11) 0.0405(4) Uani 1 1 d .
C8 C 0.32623(10) 0.0968(2) 0.64967(10) 0.0395(4) Uani 1 1 d .
C9 C 0.39135(10) 0.0296(2) 0.72559(10) 0.0375(4) Uani 1 1 d .
C10 C 0.49246(10) 0.01641(19) 0.72139(10) 0.0377(4) Uani 1 1 d .
C11 C 0.51858(11) -0.0547(2) 0.64452(11) 0.0432(4) Uani 1 1 d .
H11 H 0.4724 -0.0923 0.5945 0.052 Uiso 1 1 calc R
C12 C 0.61178(12) -0.0706(2) 0.64094(12) 0.0523(5) Uani 1 1 d .
H12 H 0.6281 -0.1206 0.5893 0.063 Uiso 1 1 calc R
C13 C 0.68085(12) -0.0125(2) 0.71372(13) 0.0574(5) Uani 1 1 d .
H13 H 0.7438 -0.0228 0.7113 0.069 Uiso 1 1 calc R
C14 C 0.65621(11) 0.0604(2) 0.78975(12) 0.0520(5) Uani 1 1 d .
H14 H 0.7027 0.1011 0.8387 0.062 Uiso 1 1 calc R
C15 C 0.56322(10) 0.0739(2) 0.79416(11) 0.0428(4) Uani 1 1 d .
H15 H 0.5475 0.1221 0.8465 0.051 Uiso 1 1 calc R
C16 C 0.15964(10) 0.1459(2) 0.56018(11) 0.0417(4) Uani 1 1 d .
C17 C 0.08101(12) 0.2402(2) 0.56651(12) 0.0561(5) Uani 1 1 d .
H17 H 0.0733 0.2760 0.6247 0.067 Uiso 1 1 calc R
C18 C 0.01420(12) 0.2818(2) 0.48805(13) 0.0601(5) Uani 1 1 d .
H18 H -0.0386 0.3443 0.4930 0.072 Uiso 1 1 calc R
C19 C 0.02658(11) 0.2301(2) 0.40297(12) 0.0507(5) Uani 1 1 d .
C20 C 0.10224(11) 0.1345(2) 0.39368(12) 0.0541(5) Uani 1 1 d .
H20 H 0.1089 0.0986 0.3352 0.065 Uiso 1 1 calc R
C21 C 0.16847(11) 0.0923(2) 0.47255(11) 0.0503(5) Uani 1 1 d .
H21 H 0.2200 0.0268 0.4669 0.060 Uiso 1 1 calc R

loop_
_atom_site_aniso_label
_atom_site_aniso_U_11
_atom_site_aniso_U_22
_atom_site_aniso_U_33
_atom_site_aniso_U_23
_atom_site_aniso_U_13
_atom_site_aniso_U_12
N1 0.0376(9) 0.0861(12) 0.0635(11) 0.0184(9) -0.0066(8) -0.0068(8)
O1 0.0414(7) 0.0617(8) 0.0499(7) 0.0035(6) 0.0017(5) 0.0117(6)
O2 0.0328(6) 0.0765(9) 0.0417(7) 0.0135(6) 0.0020(5) -0.0086(6)
O3 0.0570(9) 0.1701(17) 0.0484(9) 0.0210(10) -0.0015(7) -0.0041(9)
O4 0.0659(10) 0.1256(14) 0.0973(12) 0.0137(10) -0.0179(9) 0.0347(10)
C1 0.0339(8) 0.0434(9) 0.0380(8) -0.0022(7) 0.0044(7) 0.0021(7)
C2 0.0394(9) 0.0424(9) 0.0381(8) -0.0044(7) 0.0021(7) 0.0006(7)
C3 0.0476(10) 0.0760(13) 0.0401(9) 0.0090(9) 0.0083(8) 0.0036(9)
C4 0.0431(10) 0.0805(14) 0.0455(10) 0.0115(9) 0.0116(8) 0.0084(9)
C5 0.0357(9) 0.0509(10) 0.0408(9) 0.0023(7) 0.0084(7) 0.0038(7)
C6 0.0299(8) 0.0582(11) 0.0463(9) 0.0034(8) 0.0079(7) 0.0024(7)
C7 0.0332(8) 0.0465(9) 0.0393(9) 0.0001(7) 0.0026(7) 0.0002(7)
C8 0.0356(8) 0.0468(9) 0.0351(8) -0.0001(7) 0.0057(7) -0.0036(7)
C9 0.0316(8) 0.0424(9) 0.0368(8) -0.0041(7) 0.0040(7) -0.0014(6)
C10 0.0331(8) 0.0399(9) 0.0393(8) 0.0023(7) 0.0060(7) -0.0007(7)
C11 0.0420(9) 0.0478(10) 0.0393(9) -0.0013(7) 0.0076(7) -0.0028(7)
C12 0.0505(10) 0.0597(11) 0.0516(10) -0.0017(8) 0.0216(9) 0.0036(8)
C13 0.0343(9) 0.0767(13) 0.0628(12) 0.0049(10) 0.0143(9) 0.0029(9)
C14 0.0344(9) 0.0659(12) 0.0517(10) 0.0013(9) 0.0005(8) -0.0043(8)
C15 0.0371(9) 0.0472(10) 0.0421(9) -0.0024(7) 0.0045(7) 0.0008(7)
C16 0.0318(8) 0.0489(10) 0.0426(9) 0.0036(7) 0.0040(7) -0.0022(7)
C17 0.0473(11) 0.0740(12) 0.0458(10) 0.0007(9) 0.0076(8) 0.0153(9)
C18 0.0424(10) 0.0727(13) 0.0627(12) 0.0069(10) 0.0059(9) 0.0163(9)
C19 0.0325(9) 0.0649(12) 0.0495(11) 0.0116(9) -0.0024(8) -0.0045(8)
C20 0.0374(9) 0.0795(13) 0.0425(10) -0.0023(9) 0.0026(8) -0.0035(9)
C21 0.0327(9) 0.0689(12) 0.0467(10) -0.0021(8) 0.0032(7) 0.0064(8)

loop_
_atom_type_symbol
_atom_type_description
_atom_type_scat_dispersion_real
_atom_type_scat_dispersion_imag
_atom_type_scat_source
C C 0.0033 0.0016 'International Tables Vol C Tables 4.2.6.8 and 6.1.1.4'
H H 0.0000 0.0000 'International Tables Vol C Tables 4.2.6.8 and 6.1.1.4'
N N 0.0061 0.0033 'International Tables Vol C Tables 4.2.6.8 and 6.1.1.4'
O O 0.0106 0.0060 'International Tables Vol C Tables 4.2.6.8 and 6.1.1.4'

loop_
_geom_angle_atom_site_label_1
_geom_angle_atom_site_label_2
_geom_angle_atom_site_label_3
_geom_angle
O4 N1 O3 123.45(17)
O4 N1 C19 118.15(18)
O3 N1 C19 118.39(18)
C8 O2 H2 109.5
C5 C1 C9 121.66(13)
C5 C1 C2 107.47(13)
C9 C1 C2 130.78(13)
O1 C2 C1 128.46(15)
O1 C2 C3 123.76(14)
C1 C2 C3 107.77(13)
C2 C3 C4 106.94(13)
C2 C3 H3A 110.3
C4 C3 H3A 110.3
C2 C3 H3B 110.3
C4 C3 H3B 110.3
H3A C3 H3B 108.6
C5 C4 C3 103.84(13)
C5 C4 H4A 111.0
C3 C4 H4A 111.0
C5 C4 H4B 111.0
C3 C4 H4B 111.0
H4A C4 H4B 109.0
C6 C5 C1 120.11(14)
C6 C5 C4 126.91(14)
C1 C5 C4 112.87(14)
C5 C6 C7 120.54(14)
C5 C6 H6 119.7
C7 C6 H6 119.7
C6 C7 C8 118.63(13)
C6 C7 C16 119.81(13)
C8 C7 C16 121.56(14)
O2 C8 C9 122.14(13)
O2 C8 C7 115.81(13)
C9 C8 C7 122.05(14)
C8 C9 C1 116.57(13)
C8 C9 C10 119.83(13)
C1 C9 C10 123.60(13)
C11 C10 C15 117.90(14)
C11 C10 C9 120.76(13)
C15 C10 C9 121.34(14)
C12 C11 C10 121.12(15)
C12 C11 H11 119.4
C10 C11 H11 119.4
C13 C12 C11 120.07(16)
C13 C12 H12 120.0
C11 C12 H12 120.0
C14 C13 C12 119.58(15)
C14 C13 H13 120.2
C12 C13 H13 120.2
C13 C14 C15 120.45(15)
C13 C14 H14 119.8
C15 C14 H14 119.8
C14 C15 C10 120.87(15)
C14 C15 H15 119.6
C10 C15 H15 119.6
C17 C16 C21 118.07(14)
C17 C16 C7 120.27(14)
C21 C16 C7 121.56(14)
C18 C17 C16 121.06(17)
C18 C17 H17 119.5
C16 C17 H17 119.5
C19 C18 C17 119.05(17)
C19 C18 H18 120.5
C17 C18 H18 120.5
C18 C19 C20 121.81(15)
C18 C19 N1 119.17(17)
C20 C19 N1 118.99(17)
C19 C20 C21 118.81(16)
C19 C20 H20 120.6
C21 C20 H20 120.6
C20 C21 C16 121.17(15)
C20 C21 H21 119.4
C16 C21 H21 119.4

loop_
_geom_bond_atom_site_label_1
_geom_bond_atom_site_label_2
_geom_bond_distance
N1 O4 1.212(2)
N1 O3 1.219(2)
N1 C19 1.471(2)
O1 C2 1.2140(18)
O2 C8 1.3601(17)
O2 H2 0.8200
C1 C5 1.390(2)
C1 C9 1.407(2)
C1 C2 1.487(2)
C2 C3 1.503(2)
C3 C4 1.512(2)
C3 H3A 0.9700
C3 H3B 0.9700
C4 C5 1.505(2)
C4 H4A 0.9700
C4 H4B 0.9700
C5 C6 1.381(2)
C6 C7 1.386(2)
C6 H6 0.9300
C7 C8 1.410(2)
C7 C16 1.486(2)
C8 C9 1.401(2)
C9 C10 1.493(2)
C10 C11 1.386(2)
C10 C15 1.390(2)
C11 C12 1.378(2)
C11 H11 0.9300
C12 C13 1.377(2)
C12 H12 0.9300
C13 C14 1.372(2)
C13 H13 0.9300
C14 C15 1.376(2)
C14 H14 0.9300
C15 H15 0.9300
C16 C17 1.386(2)
C16 C21 1.387(2)
C17 C18 1.377(2)
C17 H17 0.9300
C18 C19 1.364(2)
C18 H18 0.9300
C19 C20 1.367(2)
C20 C21 1.378(2)
C20 H20 0.9300
C21 H21 0.9300

loop_
_geom_hbond_atom_site_label_D
_geom_hbond_atom_site_label_H
_geom_hbond_atom_site_label_A
_geom_hbond_distance_DH
_geom_hbond_distance_HA
_geom_hbond_distance_DA
_geom_hbond_angle_DHA
_geom_hbond_site_symmetry_A
O2 H2 O1 0.82 1.96 2.7287(15) 155.3 2_656

loop_
_geom_torsion_atom_site_label_1
_geom_torsion_atom_site_label_2
_geom_torsion_atom_site_label_3
_geom_torsion_atom_site_label_4
_geom_torsion
C5 C1 C2 O1 171.02(16)
C9 C1 C2 O1 -5.6(3)
C5 C1 C2 C3 -8.57(18)
C9 C1 C2 C3 174.86(16)
O1 C2 C3 C4 -168.71(16)
C1 C2 C3 C4 10.90(19)
C2 C3 C4 C5 -8.85(19)
C9 C1 C5 C6 3.5(2)
C2 C1 C5 C6 -173.49(14)
C9 C1 C5 C4 179.84(15)
C2 C1 C5 C4 2.89(19)
C3 C4 C5 C6 179.91(17)
C3 C4 C5 C1 3.8(2)
C1 C5 C6 C7 -2.5(2)
C4 C5 C6 C7 -178.31(16)
C5 C6 C7 C8 -2.8(2)
C5 C6 C7 C16 176.33(14)
C6 C7 C8 O2 -172.37(14)
C16 C7 C8 O2 8.6(2)
C6 C7 C8 C9 7.3(2)
C16 C7 C8 C9 -171.72(14)
O2 C8 C9 C1 173.37(14)
C7 C8 C9 C1 -6.3(2)
O2 C8 C9 C10 -7.1(2)
C7 C8 C9 C10 173.19(14)
C5 C1 C9 C8 0.9(2)
C2 C1 C9 C8 177.05(15)
C5 C1 C9 C10 -178.60(15)
C2 C1 C9 C10 -2.4(3)
C8 C9 C10 C11 -48.7(2)
C1 C9 C10 C11 130.78(16)
C8 C9 C10 C15 131.59(16)
C1 C9 C10 C15 -48.9(2)
C15 C10 C11 C12 1.1(2)
C9 C10 C11 C12 -178.63(15)
C10 C11 C12 C13 -1.2(3)
C11 C12 C13 C14 0.3(3)
C12 C13 C14 C15 0.8(3)
C13 C14 C15 C10 -0.9(3)
C11 C10 C15 C14 0.0(2)
C9 C10 C15 C14 179.71(15)
C6 C7 C16 C17 39.9(2)
C8 C7 C16 C17 -141.00(16)
C6 C7 C16 C21 -136.30(17)
C8 C7 C16 C21 42.8(2)
C21 C16 C17 C18 -0.9(3)
C7 C16 C17 C18 -177.29(16)
C16 C17 C18 C19 -0.6(3)
C17 C18 C19 C20 1.7(3)
C17 C18 C19 N1 -176.07(17)
O4 N1 C19 C18 -1.2(3)
O3 N1 C19 C18 179.74(18)
O4 N1 C19 C20 -179.04(18)
O3 N1 C19 C20 1.9(3)
C18 C19 C20 C21 -1.2(3)
N1 C19 C20 C21 176.53(15)
C19 C20 C21 C16 -0.3(3)
C17 C16 C21 C20 1.4(3)
C7 C16 C21 C20 177.71(15)
